data_1551799
loop_
_publ_author_name
'KIM, Youngmee'
'KIM, Junghee'

_publ_section_title
;
 Crystal Structure of Dinuclear Cu(II) Complex of
 1,4-Di(1,4,7-triazonan-1-yl)butan-2-ol
;
_journal_name_full 'X-ray Structure Analysis Online'
_journal_page_first 7
_journal_paper_doi 10.2116/xraystruct.25.7
_journal_volume 25
_journal_year 2009
_chemical_formula_sum 'C16 H39 Cl3 Cu2 N6 O15'
_chemical_formula_weight 788.96
_space_group_IT_number 4
_space_group_name_Hall 'P 2yb'
_space_group_name_H-M_alt 'P 1 21 1'
_symmetry_cell_setting monoclinic
_symmetry_space_group_name_Hall 'P 2yb'
_symmetry_space_group_name_H-M 'P 1 21 1'
_atom_sites_solution_hydrogens geom
_atom_sites_solution_primary direct
_atom_sites_solution_secondary difmap
_audit_creation_method SHELXTL
_cell_angle_alpha 90.00
_cell_angle_beta 103.075(15)
_cell_angle_gamma 90.00
_cell_formula_units_Z 2
_cell_length_a 9.808(9)
_cell_length_b 14.308(13)
_cell_length_c 10.951(10)
_cell_measurement_reflns_used 2185
_cell_measurement_temperature 293(2)
_cell_measurement_theta_max 24.01
_cell_measurement_theta_min 2.38
_cell_volume 1497(2)
_computing_cell_refinement 'Bruker SMART'
_computing_data_collection 'Bruker SMART'
_computing_data_reduction 'Bruker SAINT'
_computing_molecular_graphics 'Bruker SHELXTL'
_computing_publication_material 'Bruker SHELXTL'
_computing_structure_refinement 'SHELXL-97 (Sheldrick, 1997)'
_computing_structure_solution 'SHELXS-97 (Sheldrick, 1990)'
_diffrn_ambient_temperature 293(2)
_diffrn_measured_fraction_theta_full 0.992
_diffrn_measured_fraction_theta_max 0.992
_diffrn_measurement_device_type 'CCD area detector'
_diffrn_measurement_method 'phi and omega scans'
_diffrn_radiation_monochromator graphite
_diffrn_radiation_source 'fine-focus sealed tube'
_diffrn_radiation_type MoK\a
_diffrn_radiation_wavelength 0.71073
_diffrn_reflns_av_R_equivalents 0.1736
_diffrn_reflns_av_sigmaI/netI 0.1399
_diffrn_reflns_limit_h_max 11
_diffrn_reflns_limit_h_min -12
_diffrn_reflns_limit_k_max 15
_diffrn_reflns_limit_k_min -17
_diffrn_reflns_limit_l_max 13
_diffrn_reflns_limit_l_min -12
_diffrn_reflns_number 8199
_diffrn_reflns_theta_full 26.00
_diffrn_reflns_theta_max 26.00
_diffrn_reflns_theta_min 2.13
_exptl_absorpt_coefficient_mu 1.765
_exptl_absorpt_correction_type none
_exptl_crystal_colour blue
_exptl_crystal_density_diffrn 1.750
_exptl_crystal_density_meas ?
_exptl_crystal_density_method 'not measured'
_exptl_crystal_description plate
_exptl_crystal_F_000 812
_exptl_crystal_size_max 0.10
_exptl_crystal_size_mid 0.08
_exptl_crystal_size_min 0.02
_refine_diff_density_max 1.347
_refine_diff_density_min -1.663
_refine_diff_density_rms 0.195
_refine_ls_abs_structure_details 'Flack H D (1983), Acta Cryst. A39, 876-881'
_refine_ls_abs_structure_Flack 0.01(3)
_refine_ls_extinction_method none
_refine_ls_goodness_of_fit_ref 0.975
_refine_ls_hydrogen_treatment mixed
_refine_ls_matrix_type full
_refine_ls_number_parameters 391
_refine_ls_number_reflns 4753
_refine_ls_number_restraints 8
_refine_ls_restrained_S_all 0.974
_refine_ls_R_factor_all 0.1004
_refine_ls_R_factor_gt 0.0820
_refine_ls_shift/su_max 0.000
_refine_ls_shift/su_mean 0.000
_refine_ls_structure_factor_coef Fsqd
_refine_ls_weighting_details 'calc w=1/[\s^2^(Fo^2^)+(0.1377P)^2^+0.0000P] where P=(Fo^2^+2Fc^2^)/3'
_refine_ls_weighting_scheme calc
_refine_ls_wR_factor_gt 0.2046
_refine_ls_wR_factor_ref 0.2219
_reflns_number_gt 3354
_reflns_number_total 4753
_reflns_threshold_expression >2sigma(I)
_cod_data_source_file 25_7_1.cif
_cod_data_source_block Cu2L
_cod_depositor_comments
;
The following automatic conversions were performed:

'_symmetry_cell_setting' value 'Monoclinic' changed to 'monoclinic'
according to
/home/andrius/struct/COD-crude-data/automatic-downloads/current/J-STAGE/lib/dictionaries/cif_core.dic
dictionary named 'cif_core.dic' version 2.4.2 from 2011-04-26.

'_exptl_crystal_density_meas' value 'not measured' was changed to '?'
- the value is perceived as not measured.

Automatic conversion script
Id: cif_fix_values 6524 2018-11-02 12:15:13Z antanas 
;
_cod_original_sg_symbol_H-M P2(1)
_cod_database_code 1551799

loop_
_symmetry_equiv_pos_as_xyz
'x, y, z'
'-x, y+1/2, -z'

loop_
_atom_site_label
_atom_site_type_symbol
_atom_site_fract_x
_atom_site_fract_y
_atom_site_fract_z
_atom_site_U_iso_or_equiv
_atom_site_adp_type
_atom_site_occupancy
_atom_site_symmetry_multiplicity
_atom_site_calc_flag
_atom_site_refinement_flags
Cu1 Cu 0.54490(13) 0.89987(14) 0.32334(11) 0.0300(4) Uani 1 1 d .
Cu2 Cu 0.28281(12) 0.87908(14) 0.06544(11) 0.0267(4) Uani 1 1 d .
N11 N 0.5498(12) 1.0417(8) 0.3086(10) 0.036(3) Uani 1 1 d .
H11 H 0.5073 1.0596 0.2294 0.043 Uiso 1 1 calc R
N12 N 0.7508(10) 0.9152(9) 0.3990(9) 0.044(3) Uani 1 1 d .
H12 H 0.7969 0.8635 0.3816 0.052 Uiso 1 1 calc R
N13 N 0.5181(12) 0.9261(8) 0.5129(9) 0.040(3) Uani 1 1 d .
O1 O 0.3455(7) 0.8943(7) 0.2464(6) 0.0309(17) Uani 1 1 d .
C1 C 0.2482(12) 0.8522(9) 0.3064(11) 0.034(3) Uani 1 1 d .
H1 H 0.2610 0.7842 0.3074 0.041 Uiso 1 1 calc R
O2 O 0.5684(11) 0.7592(8) 0.3156(11) 0.056(3) Uani 1 1 d D
H2A H 0.512(8) 0.743(12) 0.247(7) 0.084 Uiso 1 1 d D
H2B H 0.651(8) 0.736(11) 0.338(12) 0.084 Uiso 1 1 d D
O3 O 0.4814(7) 0.8983(7) 0.0532(7) 0.039(2) Uani 1 1 d D
H3A H 0.481(7) 0.933(6) -0.011(5) 0.058 Uiso 1 1 d D
H3B H 0.535(9) 0.854(6) 0.041(3) 0.058 Uiso 1 1 d D
C11 C 0.6977(13) 1.0762(11) 0.3408(14) 0.046(3) Uani 1 1 d .
H11A H 0.7188 1.1024 0.4247 0.055 Uiso 1 1 calc R
H11B H 0.7099 1.1248 0.2826 0.055 Uiso 1 1 calc R
C12 C 0.7951(14) 0.9963(13) 0.3340(16) 0.054(4) Uani 1 1 d .
H12A H 0.7917 0.9807 0.2472 0.065 Uiso 1 1 calc R
H12B H 0.8904 1.0136 0.3739 0.065 Uiso 1 1 calc R
C13 C 0.7768(15) 0.9268(11) 0.5378(13) 0.051(4) Uani 1 1 d .
H13A H 0.7870 0.9927 0.5588 0.062 Uiso 1 1 calc R
H13B H 0.8632 0.8955 0.5773 0.062 Uiso 1 1 calc R
C14 C 0.6554(15) 0.8857(13) 0.5876(11) 0.055(4) Uani 1 1 d .
H14A H 0.6545 0.8182 0.5793 0.066 Uiso 1 1 calc R
H14B H 0.6671 0.9010 0.6756 0.066 Uiso 1 1 calc R
C15 C 0.4655(13) 1.0754(10) 0.4007(12) 0.041(3) Uani 1 1 d .
H15A H 0.4806 1.1420 0.4142 0.049 Uiso 1 1 calc R
H15B H 0.3668 1.0658 0.3644 0.049 Uiso 1 1 calc R
C16 C 0.5030(17) 1.0270(9) 0.5220(13) 0.045(3) Uani 1 1 d .
H16A H 0.5905 1.0526 0.5698 0.054 Uiso 1 1 calc R
H16B H 0.4315 1.0399 0.5682 0.054 Uiso 1 1 calc R
C17 C 0.3973(15) 0.8695(13) 0.5367(11) 0.052(4) Uani 1 1 d .
H17A H 0.4195 0.8036 0.5331 0.063 Uiso 1 1 calc R
H17B H 0.3859 0.8827 0.6207 0.063 Uiso 1 1 calc R
C18 C 0.2627(13) 0.8884(12) 0.4459(10) 0.042(3) Uani 1 1 d .
H18A H 0.2475 0.9555 0.4428 0.051 Uiso 1 1 calc R
H18B H 0.1880 0.8606 0.4785 0.051 Uiso 1 1 calc R
N21 N 0.1757(11) 0.9809(8) -0.0766(10) 0.037(3) Uani 1 1 d .
H21 H 0.2315 1.0309 -0.0817 0.044 Uiso 1 1 calc R
N22 N 0.2211(9) 0.7867(8) -0.0861(10) 0.031(2) Uani 1 1 d .
H22 H 0.2881 0.7419 -0.0811 0.037 Uiso 1 1 calc R
N23 N 0.0908(8) 0.8591(7) 0.0943(9) 0.030(2) Uani 1 1 d .
C21 C 0.1365(13) 0.9324(9) -0.1950(12) 0.035(3) Uani 1 1 d .
H21A H 0.1540 0.9732 -0.2606 0.042 Uiso 1 1 calc R
H21B H 0.0368 0.9198 -0.2127 0.042 Uiso 1 1 calc R
C22 C 0.2141(13) 0.8406(9) -0.1994(10) 0.031(3) Uani 1 1 d .
H22A H 0.1664 0.8045 -0.2713 0.037 Uiso 1 1 calc R
H22B H 0.3081 0.8536 -0.2090 0.037 Uiso 1 1 calc R
C23 C 0.0865(13) 0.7405(9) -0.0760(14) 0.037(3) Uani 1 1 d .
H23A H 0.0919 0.6738 -0.0901 0.044 Uiso 1 1 calc R
H23B H 0.0094 0.7658 -0.1389 0.044 Uiso 1 1 calc R
C24 C 0.0618(12) 0.7592(10) 0.0587(12) 0.036(3) Uani 1 1 d .
H24A H -0.0343 0.7443 0.0601 0.043 Uiso 1 1 calc R
H24B H 0.1228 0.7193 0.1188 0.043 Uiso 1 1 calc R
C25 C 0.0598(13) 1.0068(9) -0.0225(16) 0.042(3) Uani 1 1 d .
H25A H -0.0073 1.0423 -0.0836 0.050 Uiso 1 1 calc R
H25B H 0.0939 1.0468 0.0495 0.050 Uiso 1 1 calc R
C26 C -0.0129(12) 0.9230(9) 0.0182(13) 0.037(3) Uani 1 1 d .
H26A H -0.0783 0.9438 0.0670 0.045 Uiso 1 1 calc R
H26B H -0.0653 0.8903 -0.0551 0.045 Uiso 1 1 calc R
C27 C 0.1024(11) 0.8759(11) 0.2311(11) 0.042(3) Uani 1 1 d .
H27A H 0.0340 0.8379 0.2599 0.050 Uiso 1 1 calc R
H27B H 0.0821 0.9410 0.2444 0.050 Uiso 1 1 calc R
Cl1 Cl 0.0582(3) 0.1702(3) 0.5774(4) 0.0553(10) Uani 1 1 d .
O11 O 0.1532(13) 0.2174(12) 0.6781(15) 0.097(5) Uani 1 1 d .
O12 O -0.0578(13) 0.1405(10) 0.6258(14) 0.090(4) Uani 1 1 d .
O13 O 0.0140(18) 0.2359(13) 0.4821(17) 0.116(6) Uani 1 1 d .
O14 O 0.1186(14) 0.0954(10) 0.5359(14) 0.087(4) Uani 1 1 d .
Cl2 Cl 0.6294(3) 0.0732(2) 0.8953(3) 0.0344(7) Uani 1 1 d .
O21 O 0.6853(12) 0.0557(8) 1.0270(9) 0.054(3) Uani 1 1 d .
O22 O 0.6020(12) 0.1722(7) 0.8765(11) 0.063(3) Uani 1 1 d .
O23 O 0.4980(10) 0.0242(8) 0.8507(10) 0.049(3) Uani 1 1 d .
O24 O 0.7280(12) 0.0456(10) 0.8254(12) 0.063(3) Uani 1 1 d .
Cl3 Cl 0.6459(3) 0.7203(2) 0.9027(3) 0.0358(8) Uani 1 1 d .
O31 O 0.6783(10) 0.7695(8) 1.0213(10) 0.054(3) Uani 1 1 d .
O32 O 0.5100(9) 0.7484(7) 0.8266(9) 0.042(2) Uani 1 1 d .
O33 O 0.6461(11) 0.6199(7) 0.9289(9) 0.051(3) Uani 1 1 d .
O34 O 0.7498(12) 0.7416(10) 0.8333(12) 0.065(3) Uani 1 1 d .

loop_
_atom_site_aniso_label
_atom_site_aniso_U_11
_atom_site_aniso_U_22
_atom_site_aniso_U_33
_atom_site_aniso_U_23
_atom_site_aniso_U_13
_atom_site_aniso_U_12
Cu1 0.0267(6) 0.0355(9) 0.0253(7) -0.0029(6) 0.0008(5) 0.0008(7)
Cu2 0.0150(5) 0.0382(9) 0.0266(6) -0.0012(6) 0.0039(5) -0.0026(6)
N11 0.031(6) 0.045(7) 0.031(6) 0.014(5) 0.009(5) 0.003(5)
N12 0.030(5) 0.062(9) 0.033(5) -0.004(5) -0.006(4) 0.001(5)
N13 0.058(7) 0.042(7) 0.018(5) -0.002(4) 0.004(5) -0.007(5)
O1 0.019(3) 0.051(5) 0.025(4) 0.001(4) 0.010(3) -0.007(4)
C1 0.038(6) 0.036(8) 0.030(6) 0.007(5) 0.015(5) 0.002(5)
O2 0.032(5) 0.046(7) 0.081(9) -0.006(5) -0.005(5) 0.010(5)
O3 0.028(4) 0.051(6) 0.041(4) -0.012(5) 0.017(3) -0.009(5)
C11 0.036(7) 0.053(9) 0.044(8) -0.005(7) -0.002(6) -0.010(7)
C12 0.021(6) 0.078(13) 0.060(10) -0.004(9) 0.004(6) -0.006(7)
C13 0.049(8) 0.061(10) 0.037(8) -0.023(7) -0.004(6) -0.004(7)
C14 0.074(9) 0.057(10) 0.023(6) 0.011(8) -0.011(6) -0.011(9)
C15 0.034(7) 0.031(7) 0.054(9) -0.010(6) 0.002(6) 0.009(6)
C16 0.073(10) 0.033(8) 0.034(7) -0.011(6) 0.021(7) 0.002(7)
C17 0.072(9) 0.064(10) 0.022(6) -0.004(7) 0.015(6) -0.006(8)
C18 0.060(7) 0.047(8) 0.025(5) 0.000(6) 0.020(5) -0.011(8)
N21 0.026(5) 0.032(6) 0.048(7) 0.011(5) 0.001(5) -0.002(5)
N22 0.010(4) 0.038(6) 0.042(6) -0.006(5) 0.003(4) 0.002(4)
N23 0.011(4) 0.034(6) 0.043(6) -0.002(4) 0.004(4) -0.002(4)
C21 0.031(6) 0.024(6) 0.044(8) 0.013(5) -0.006(5) 0.005(5)
C22 0.033(6) 0.036(7) 0.022(6) 0.001(5) 0.002(5) -0.002(5)
C23 0.023(6) 0.026(7) 0.062(9) 0.006(6) 0.011(6) 0.001(5)
C24 0.022(6) 0.043(8) 0.042(8) 0.005(6) 0.007(5) -0.005(5)
C25 0.018(6) 0.027(7) 0.081(11) 0.001(7) 0.010(6) 0.001(5)
C26 0.016(5) 0.044(8) 0.053(8) 0.002(6) 0.009(5) -0.003(5)
C27 0.032(6) 0.048(8) 0.052(7) 0.008(7) 0.021(5) 0.010(7)
Cl1 0.0292(16) 0.050(2) 0.079(3) -0.0080(19) -0.0047(16) -0.0018(16)
O11 0.059(7) 0.115(13) 0.112(11) -0.067(9) 0.012(8) -0.044(8)
O12 0.070(8) 0.076(10) 0.125(11) -0.028(9) 0.024(8) -0.050(7)
O13 0.108(11) 0.116(14) 0.120(12) 0.072(11) 0.020(10) 0.034(10)
O14 0.086(10) 0.076(10) 0.097(10) -0.028(8) 0.018(8) 0.020(8)
Cl2 0.0332(16) 0.0414(19) 0.0271(17) 0.0017(13) 0.0034(13) -0.0012(14)
O21 0.066(7) 0.055(7) 0.040(6) 0.019(5) 0.013(5) 0.003(5)
O22 0.067(7) 0.026(6) 0.082(8) -0.006(5) -0.014(6) -0.012(5)
O23 0.033(5) 0.068(7) 0.048(6) -0.001(5) 0.012(5) -0.014(5)
O24 0.044(6) 0.089(9) 0.057(8) -0.029(6) 0.014(6) -0.002(6)
Cl3 0.0225(14) 0.0461(19) 0.0372(19) -0.0017(14) 0.0034(13) 0.0017(13)
O31 0.038(5) 0.055(7) 0.064(7) -0.020(5) -0.001(5) 0.010(5)
O32 0.028(5) 0.042(6) 0.051(6) -0.005(4) -0.005(4) 0.008(4)
O33 0.061(7) 0.031(5) 0.055(6) 0.004(5) 0.002(5) 0.002(5)
O34 0.036(6) 0.098(10) 0.066(8) 0.008(7) 0.017(5) -0.017(6)

loop_
_atom_type_symbol
_atom_type_description
_atom_type_scat_dispersion_real
_atom_type_scat_dispersion_imag
_atom_type_scat_source
C C 0.0033 0.0016 'International Tables Vol C Tables 4.2.6.8 and 6.1.1.4'
H H 0.0000 0.0000 'International Tables Vol C Tables 4.2.6.8 and 6.1.1.4'
N N 0.0061 0.0033 'International Tables Vol C Tables 4.2.6.8 and 6.1.1.4'
O O 0.0106 0.0060 'International Tables Vol C Tables 4.2.6.8 and 6.1.1.4'
Cl Cl 0.1484 0.1585 'International Tables Vol C Tables 4.2.6.8 and 6.1.1.4'
Cu Cu 0.3201 1.2651 'International Tables Vol C Tables 4.2.6.8 and 6.1.1.4'

loop_
_geom_angle_atom_site_label_1
_geom_angle_atom_site_label_2
_geom_angle_atom_site_label_3
_geom_angle
O1 Cu1 N12 175.9(5)
O1 Cu1 O2 93.1(4)
N12 Cu1 O2 90.7(5)
O1 Cu1 N11 92.6(4)
N12 Cu1 N11 83.4(5)
O2 Cu1 N11 168.4(4)
O1 Cu1 N13 95.3(4)
N12 Cu1 N13 85.2(4)
O2 Cu1 N13 104.5(5)
N11 Cu1 N13 85.1(4)
O1 Cu2 N23 87.0(3)
O1 Cu2 O3 88.0(3)
N23 Cu2 O3 174.9(4)
O1 Cu2 N22 147.3(4)
N23 Cu2 N22 85.5(4)
O3 Cu2 N22 98.3(3)
O1 Cu2 N21 129.1(4)
N23 Cu2 N21 83.7(4)
O3 Cu2 N21 100.2(4)
N22 Cu2 N21 81.5(4)
C11 N11 C15 112.5(11)
C11 N11 Cu1 110.4(9)
C15 N11 Cu1 103.7(7)
C11 N11 H11 110.0
C15 N11 H11 110.0
Cu1 N11 H11 110.0
C12 N12 C13 113.7(12)
C12 N12 Cu1 105.3(8)
C13 N12 Cu1 110.8(8)
C12 N12 H12 108.9
C13 N12 H12 108.9
Cu1 N12 H12 108.9
C16 N13 C17 115.2(12)
C16 N13 C14 115.5(12)
C17 N13 C14 109.7(11)
C16 N13 Cu1 105.8(7)
C17 N13 Cu1 109.9(7)
C14 N13 Cu1 99.4(8)
C1 O1 Cu1 122.3(7)
C1 O1 Cu2 109.6(6)
Cu1 O1 Cu2 120.0(3)
O1 C1 C27 107.7(9)
O1 C1 C18 112.7(10)
C27 C1 C18 108.5(10)
O1 C1 H1 109.3
C27 C1 H1 109.3
C18 C1 H1 109.3
Cu1 O2 H2A 104(10)
Cu1 O2 H2B 119(10)
H2A O2 H2B 121(12)
Cu2 O3 H3A 108(5)
Cu2 O3 H3B 123(8)
H3A O3 H3B 101(10)
N11 C11 C12 109.3(12)
N11 C11 H11A 109.8
C12 C11 H11A 109.8
N11 C11 H11B 109.8
C12 C11 H11B 109.8
H11A C11 H11B 108.3
N12 C12 C11 108.3(11)
N12 C12 H12A 110.0
C11 C12 H12A 110.0
N12 C12 H12B 110.0
C11 C12 H12B 110.0
H12A C12 H12B 108.4
N12 C13 C14 110.6(11)
N12 C13 H13A 109.5
C14 C13 H13A 109.5
N12 C13 H13B 109.5
C14 C13 H13B 109.5
H13A C13 H13B 108.1
N13 C14 C13 109.1(11)
N13 C14 H14A 109.9
C13 C14 H14A 109.9
N13 C14 H14B 109.9
C13 C14 H14B 109.9
H14A C14 H14B 108.3
C16 C15 N11 112.8(11)
C16 C15 H15A 109.0
N11 C15 H15A 109.0
C16 C15 H15B 109.0
N11 C15 H15B 109.0
H15A C15 H15B 107.8
N13 C16 C15 114.4(11)
N13 C16 H16A 108.7
C15 C16 H16A 108.7
N13 C16 H16B 108.7
C15 C16 H16B 108.7
H16A C16 H16B 107.6
C18 C17 N13 113.6(11)
C18 C17 H17A 108.8
N13 C17 H17A 108.8
C18 C17 H17B 108.8
N13 C17 H17B 108.8
H17A C17 H17B 107.7
C17 C18 C1 117.1(11)
C17 C18 H18A 108.0
C1 C18 H18A 108.0
C17 C18 H18B 108.0
C1 C18 H18B 108.0
H18A C18 H18B 107.3
C25 N21 C21 114.6(11)
C25 N21 Cu2 100.0(8)
C21 N21 Cu2 107.6(8)
C25 N21 H21 111.3
C21 N21 H21 111.3
Cu2 N21 H21 111.3
C22 N22 C23 115.1(10)
C22 N22 Cu2 106.9(8)
C23 N22 Cu2 108.6(8)
C22 N22 H22 108.7
C23 N22 H22 108.7
Cu2 N22 H22 108.7
C26 N23 C24 112.3(10)
C26 N23 C27 110.6(9)
C24 N23 C27 112.5(10)
C26 N23 Cu2 112.0(7)
C24 N23 Cu2 103.1(7)
C27 N23 Cu2 105.9(6)
N21 C21 C22 114.1(10)
N21 C21 H21A 108.7
C22 C21 H21A 108.7
N21 C21 H21B 108.7
C22 C21 H21B 108.7
H21A C21 H21B 107.6
N22 C22 C21 111.1(10)
N22 C22 H22A 109.4
C21 C22 H22A 109.4
N22 C22 H22B 109.4
C21 C22 H22B 109.4
H22A C22 H22B 108.0
N22 C23 C24 108.6(11)
N22 C23 H23A 110.0
C24 C23 H23A 110.0
N22 C23 H23B 110.0
C24 C23 H23B 110.0
H23A C23 H23B 108.4
N23 C24 C23 110.4(10)
N23 C24 H24A 109.6
C23 C24 H24A 109.6
N23 C24 H24B 109.6
C23 C24 H24B 109.6
H24A C24 H24B 108.1
N21 C25 C26 112.7(10)
N21 C25 H25A 109.1
C26 C25 H25A 109.1
N21 C25 H25B 109.1
C26 C25 H25B 109.1
H25A C25 H25B 107.8
N23 C26 C25 110.3(9)
N23 C26 H26A 109.6
C25 C26 H26A 109.6
N23 C26 H26B 109.6
C25 C26 H26B 109.6
H26A C26 H26B 108.1
N23 C27 C1 110.9(9)
N23 C27 H27A 109.5
C1 C27 H27A 109.5
N23 C27 H27B 109.5
C1 C27 H27B 109.5
H27A C27 H27B 108.0
O14 Cl1 O13 111.5(11)
O14 Cl1 O12 109.7(10)
O13 Cl1 O12 109.9(10)
O14 Cl1 O11 111.8(9)
O13 Cl1 O11 107.1(12)
O12 Cl1 O11 106.8(9)
O24 Cl2 O21 109.9(7)
O24 Cl2 O22 108.9(8)
O21 Cl2 O22 109.1(7)
O24 Cl2 O23 110.2(7)
O21 Cl2 O23 111.1(7)
O22 Cl2 O23 107.6(7)
O34 Cl3 O31 109.5(7)
O34 Cl3 O32 107.7(7)
O31 Cl3 O32 111.4(6)
O34 Cl3 O33 110.1(7)
O31 Cl3 O33 108.1(7)
O32 Cl3 O33 110.0(6)

loop_
_geom_bond_atom_site_label_1
_geom_bond_atom_site_label_2
_geom_bond_distance
Cu1 O1 1.948(7)
Cu1 N12 2.014(10)
Cu1 O2 2.030(12)
Cu1 N11 2.037(12)
Cu1 N13 2.183(10)
Cu2 O1 1.950(7)
Cu2 N23 1.999(8)
Cu2 O3 2.001(7)
Cu2 N22 2.101(10)
Cu2 N21 2.215(11)
N11 C11 1.496(16)
N11 C15 1.520(17)
N11 H11 0.9100
N12 C12 1.48(2)
N12 C13 1.493(17)
N12 H12 0.9100
N13 C16 1.457(16)
N13 C17 1.506(18)
N13 C14 1.523(18)
O1 C1 1.411(13)
C1 C27 1.519(16)
C1 C18 1.589(16)
C1 H1 0.9800
O2 H2A 0.86(8)
O2 H2B 0.86(10)
O3 H3A 0.86(7)
O3 H3B 0.85(9)
C11 C12 1.50(2)
C11 H11A 0.9700
C11 H11B 0.9700
C12 H12A 0.9700
C12 H12B 0.9700
C13 C14 1.53(2)
C13 H13A 0.9700
C13 H13B 0.9700
C14 H14A 0.9700
C14 H14B 0.9700
C15 C16 1.469(19)
C15 H15A 0.9700
C15 H15B 0.9700
C16 H16A 0.9700
C16 H16B 0.9700
C17 C18 1.488(18)
C17 H17A 0.9700
C17 H17B 0.9700
C18 H18A 0.9700
C18 H18B 0.9700
N21 C25 1.443(17)
N21 C21 1.444(17)
N21 H21 0.9100
N22 C22 1.449(16)
N22 C23 1.502(15)
N22 H22 0.9100
N23 C26 1.477(16)
N23 C24 1.491(17)
N23 C27 1.496(15)
C21 C22 1.525(17)
C21 H21A 0.9700
C21 H21B 0.9700
C22 H22A 0.9700
C22 H22B 0.9700
C23 C24 1.571(19)
C23 H23A 0.9700
C23 H23B 0.9700
C24 H24A 0.9700
C24 H24B 0.9700
C25 C26 1.512(18)
C25 H25A 0.9700
C25 H25B 0.9700
C26 H26A 0.9700
C26 H26B 0.9700
C27 H27A 0.9700
C27 H27B 0.9700
Cl1 O14 1.351(12)
Cl1 O13 1.399(14)
Cl1 O12 1.424(12)
Cl1 O11 1.440(12)
Cl2 O24 1.418(12)
Cl2 O21 1.444(11)
Cl2 O22 1.449(11)
Cl2 O23 1.451(10)
Cl3 O34 1.435(12)
Cl3 O31 1.449(11)
Cl3 O32 1.460(9)
Cl3 O33 1.465(10)

loop_
_geom_torsion_atom_site_label_1
_geom_torsion_atom_site_label_2
_geom_torsion_atom_site_label_3
_geom_torsion_atom_site_label_4
_geom_torsion
O1 Cu1 N11 C11 -170.7(8)
N12 Cu1 N11 C11 8.5(9)
O2 Cu1 N11 C11 -51(2)
N13 Cu1 N11 C11 94.2(9)
O1 Cu1 N11 C15 68.6(8)
N12 Cu1 N11 C15 -112.2(8)
O2 Cu1 N11 C15 -172.0(17)
N13 Cu1 N11 C15 -26.6(8)
O1 Cu1 N12 C12 -21(6)
O2 Cu1 N12 C12 137.2(10)
N11 Cu1 N12 C12 -32.8(9)
N13 Cu1 N12 C12 -118.4(9)
O1 Cu1 N12 C13 102(5)
O2 Cu1 N12 C13 -99.4(10)
N11 Cu1 N12 C13 90.6(10)
N13 Cu1 N12 C13 5.0(10)
O1 Cu1 N13 C16 -86.3(10)
N12 Cu1 N13 C16 89.7(10)
O2 Cu1 N13 C16 179.2(9)
N11 Cu1 N13 C16 5.9(9)
O1 Cu1 N13 C17 38.7(10)
N12 Cu1 N13 C17 -145.4(10)
O2 Cu1 N13 C17 -55.9(10)
N11 Cu1 N13 C17 130.9(10)
O1 Cu1 N13 C14 153.7(9)
N12 Cu1 N13 C14 -30.3(9)
O2 Cu1 N13 C14 59.2(9)
N11 Cu1 N13 C14 -114.1(9)
N12 Cu1 O1 C1 -135(5)
O2 Cu1 O1 C1 66.4(10)
N11 Cu1 O1 C1 -123.7(9)
N13 Cu1 O1 C1 -38.4(9)
N12 Cu1 O1 Cu2 79(5)
O2 Cu1 O1 Cu2 -78.9(6)
N11 Cu1 O1 Cu2 91.0(6)
N13 Cu1 O1 Cu2 176.3(6)
N23 Cu2 O1 C1 21.1(8)
O3 Cu2 O1 C1 -158.0(8)
N22 Cu2 O1 C1 -55.8(10)
N21 Cu2 O1 C1 100.5(9)
N23 Cu2 O1 Cu1 170.4(6)
O3 Cu2 O1 Cu1 -8.7(6)
N22 Cu2 O1 Cu1 93.6(7)
N21 Cu2 O1 Cu1 -110.2(6)
Cu1 O1 C1 C27 169.9(8)
Cu2 O1 C1 C27 -41.6(11)
Cu1 O1 C1 C18 50.3(13)
Cu2 O1 C1 C18 -161.3(9)
C15 N11 C11 C12 133.0(12)
Cu1 N11 C11 C12 17.7(14)
C13 N12 C12 C11 -70.0(14)
Cu1 N12 C12 C11 51.5(13)
N11 C11 C12 N12 -45.8(15)
C12 N12 C13 C14 141.1(13)
Cu1 N12 C13 C14 22.7(16)
C16 N13 C14 C13 -62.2(15)
C17 N13 C14 C13 165.5(11)
Cu1 N13 C14 C13 50.3(12)
N12 C13 C14 N13 -51.9(17)
C11 N11 C15 C16 -73.8(15)
Cu1 N11 C15 C16 45.5(13)
C17 N13 C16 C15 -103.2(13)
C14 N13 C16 C15 127.2(13)
Cu1 N13 C16 C15 18.4(15)
N11 C15 C16 N13 -44.4(17)
C16 N13 C17 C18 61.7(15)
C14 N13 C17 C18 -166.0(12)
Cu1 N13 C17 C18 -57.6(14)
N13 C17 C18 C1 70.6(17)
O1 C1 C18 C17 -62.5(16)
C27 C1 C18 C17 178.3(13)
O1 Cu2 N21 C25 -53.2(9)
N23 Cu2 N21 C25 27.7(8)
O3 Cu2 N21 C25 -148.9(8)
N22 Cu2 N21 C25 114.1(8)
O1 Cu2 N21 C21 -173.2(7)
N23 Cu2 N21 C21 -92.2(8)
O3 Cu2 N21 C21 91.1(8)
N22 Cu2 N21 C21 -5.9(8)
O1 Cu2 N22 C22 -169.9(6)
N23 Cu2 N22 C22 112.8(7)
O3 Cu2 N22 C22 -70.6(7)
N21 Cu2 N22 C22 28.5(7)
O1 Cu2 N22 C23 65.3(10)
N23 Cu2 N22 C23 -12.0(8)
O3 Cu2 N22 C23 164.6(8)
N21 Cu2 N22 C23 -96.3(8)
O1 Cu2 N23 C26 125.9(8)
O3 Cu2 N23 C26 136(5)
N22 Cu2 N23 C26 -86.0(8)
N21 Cu2 N23 C26 -4.0(8)
O1 Cu2 N23 C24 -113.1(8)
O3 Cu2 N23 C24 -103(5)
N22 Cu2 N23 C24 35.0(7)
N21 Cu2 N23 C24 117.0(8)
O1 Cu2 N23 C27 5.2(8)
O3 Cu2 N23 C27 15(6)
N22 Cu2 N23 C27 153.4(8)
N21 Cu2 N23 C27 -124.7(8)
C25 N21 C21 C22 -127.8(11)
Cu2 N21 C21 C22 -17.6(12)
C23 N22 C22 C21 74.3(13)
Cu2 N22 C22 C21 -46.5(10)
N21 C21 C22 N22 44.1(14)
C22 N22 C23 C24 -133.4(11)
Cu2 N22 C23 C24 -13.6(11)
C26 N23 C24 C23 68.1(12)
C27 N23 C24 C23 -166.3(9)
Cu2 N23 C24 C23 -52.7(10)
N22 C23 C24 N23 44.7(13)
C21 N21 C25 C26 67.3(15)
Cu2 N21 C25 C26 -47.5(13)
C24 N23 C26 C25 -136.1(12)
C27 N23 C26 C25 97.3(12)
Cu2 N23 C26 C25 -20.6(13)
N21 C25 C26 N23 49.1(16)
C26 N23 C27 C1 -150.7(10)
C24 N23 C27 C1 82.8(12)
Cu2 N23 C27 C1 -29.1(12)
O1 C1 C27 N23 47.6(14)
C18 C1 C27 N23 169.9(11)
